data_4132221
loop_
_publ_author_name
'Saha, Subhankar'
'Desiraju, Gautam R.'

_publ_section_title
;
 Acid&#x00B7;&#x00B7;&#x00B7;Amide Supramolecular Synthon in Cocrystals:
 From Spectroscopic Detection to Property Engineering.
;
_journal_issue 20
_journal_name_full 'Journal of the American Chemical Society'
_journal_page_first 6361
_journal_page_last 6373
_journal_paper_doi 10.1021/jacs.8b02435
_journal_volume 140
_journal_year 2018
_chemical_formula_sum 'C14 H14 N2 O4'
_chemical_formula_weight 274.28
_space_group_crystal_system monoclinic
_space_group_IT_number 14
_space_group_name_Hall '-P 2ybc'
_space_group_name_H-M_alt 'P 1 21/c 1'
_atom_sites_solution_hydrogens mixed
_audit_creation_method SHELXL-2014
_cell_angle_alpha 90
_cell_angle_beta 90.518(11)
_cell_angle_gamma 90
_cell_formula_units_Z 4
_cell_length_a 3.936(5)
_cell_length_b 15.88(2)
_cell_length_c 20.64(3)
_cell_measurement_reflns_used 2483
_cell_measurement_temperature 150(2)
_cell_measurement_theta_max 33.8
_cell_measurement_theta_min 2.0
_cell_volume 1290(3)
_computing_cell_refinement
;
CrystalClear-SM Expert 2.0 rc14 (Rigaku, 2009)
;
_computing_data_collection
;
CrystalClear-SM Expert 2.0 rc14 (Rigaku, 2009)
;
_computing_data_reduction
;
CrystalClear-SM Expert 2.0 rc14 (Rigaku, 2009)
;
_computing_structure_refinement 'SHELXL-14 (Sheldrick, 2014)'
_computing_structure_solution 'SHELXL-14 (Sheldrick, 2014)'
_diffrn_ambient_temperature 150(2)
_diffrn_detector_area_resol_mean 13.6612
_diffrn_measured_fraction_theta_full 1.000
_diffrn_measured_fraction_theta_max 1.000
_diffrn_measurement_device
;
XtaLABmini: Fixed Chi 2 circle
;
_diffrn_measurement_device_type
;
Rigaku Mercury375R (2x2 bin mode)
;
_diffrn_measurement_method 'profile data from \w-scans'
_diffrn_radiation_type MoK\a
_diffrn_radiation_wavelength 0.71073
_diffrn_reflns_av_R_equivalents 0.1327
_diffrn_reflns_av_unetI/netI 0.0747
_diffrn_reflns_Laue_measured_fraction_full 1.000
_diffrn_reflns_Laue_measured_fraction_max 1.000
_diffrn_reflns_limit_h_max 4
_diffrn_reflns_limit_h_min -4
_diffrn_reflns_limit_k_max 19
_diffrn_reflns_limit_k_min -19
_diffrn_reflns_limit_l_max 25
_diffrn_reflns_limit_l_min -25
_diffrn_reflns_number 11989
_diffrn_reflns_point_group_measured_fraction_full 1.000
_diffrn_reflns_point_group_measured_fraction_max 1.000
_diffrn_reflns_theta_full 25.242
_diffrn_reflns_theta_max 25.999
_diffrn_reflns_theta_min 1.618
_exptl_absorpt_coefficient_mu 0.105
_exptl_absorpt_correction_T_max 1.000
_exptl_absorpt_correction_T_min 0.525
_exptl_absorpt_correction_type multi-scan
_exptl_absorpt_process_details 'Jacobson, R. (1998) Private communication'
_exptl_crystal_colour Colourless
_exptl_crystal_density_diffrn 1.412
_exptl_crystal_description Block
_exptl_crystal_F_000 576
_exptl_crystal_size_max 0.180
_exptl_crystal_size_mid 0.160
_exptl_crystal_size_min 0.140
_refine_diff_density_max 0.349
_refine_diff_density_min -0.353
_refine_diff_density_rms 0.092
_refine_ls_extinction_method none
_refine_ls_goodness_of_fit_ref 1.146
_refine_ls_hydrogen_treatment mixed
_refine_ls_matrix_type full
_refine_ls_number_parameters 190
_refine_ls_number_reflns 2532
_refine_ls_number_restraints 0
_refine_ls_restrained_S_all 1.146
_refine_ls_R_factor_all 0.1024
_refine_ls_R_factor_gt 0.0736
_refine_ls_shift/su_max 0.001
_refine_ls_shift/su_mean 0.000
_refine_ls_structure_factor_coef Fsqd
_refine_ls_weighting_details 'w=1/[\s^2^(Fo^2^)+(0.1191P)^2^+0.0572P] where P=(Fo^2^+2Fc^2^)/3'
_refine_ls_weighting_scheme calc
_refine_ls_wR_factor_gt 0.1910
_refine_ls_wR_factor_ref 0.2298
_reflns_Friedel_coverage 0.000
_reflns_number_gt 1918
_reflns_number_total 2532
_reflns_threshold_expression 'I > 2\s(I)'
_cod_data_source_file ja8b02435_si_004.cif
_cod_data_source_block 6B
_cod_depositor_comments
;

2020-08-18
Z value and formula fixed to values more according to usual
chemical conventions.                 miguel
;
_cod_original_formula_sum 'C7 H7 N O2'
_cod_original_formula_weight 137.14
_cod_original_formula_units_Z 8
_cod_original_sg_symbol_H-M 'P 21/c'
_cod_database_code 4132221
_shelx_space_group_comment
;
The symmetry employed for this shelxl refinement is uniquely defined
by the following loop, which should always be used as a source of
symmetry information in preference to the above space-group names.
They are only intended as comments.
;
_shelx_estimated_absorpt_t_min 0.981
_shelx_estimated_absorpt_t_max 0.985
_shelxl_version_number 2014-3

loop_
_space_group_symop_operation_xyz
'x, y, z'
'-x, y+1/2, -z+1/2'
'-x, -y, -z'
'x, -y-1/2, z-1/2'

loop_
_atom_site_label
_atom_site_type_symbol
_atom_site_fract_x
_atom_site_fract_y
_atom_site_fract_z
_atom_site_U_iso_or_equiv
_atom_site_adp_type
_atom_site_occupancy
_atom_site_site_symmetry_order
_atom_site_calc_flag
_atom_site_refinement_flags_posn
_atom_site_refinement_flags_adp
C005 C 0.9089(8) -0.2787(2) 0.10176(14) 0.0232(7) Uani 1 1 d . .
H005 H 0.8253 -0.2561 0.0621 0.028 Uiso 1 1 calc R U
C007 C 0.9748(8) -0.39598(19) 0.17350(16) 0.0231(7) Uani 1 1 d . .
C008 C 1.2082(8) -0.2611(2) 0.20228(15) 0.0243(7) Uani 1 1 d . .
H008 H 1.3312 -0.2267 0.2320 0.029 Uiso 1 1 calc R U
C009 C 0.4020(8) 0.3630(2) 0.09860(16) 0.0254(7) Uani 1 1 d . .
C010 C 0.8543(8) -0.3625(2) 0.11543(16) 0.0252(7) Uani 1 1 d . .
H010 H 0.7351 -0.3972 0.0854 0.030 Uiso 1 1 calc R U
C011 C 0.4983(8) 0.18936(19) 0.09849(14) 0.0209(7) Uani 1 1 d . .
C012 C 0.6201(8) 0.2389(2) 0.04811(15) 0.0246(7) Uani 1 1 d . .
H012 H 0.7368 0.2129 0.0133 0.030 Uiso 1 1 calc R U
C013 C 0.2793(8) 0.3151(2) 0.14927(16) 0.0264(8) Uani 1 1 d . .
H013 H 0.1642 0.3412 0.1842 0.032 Uiso 1 1 calc R U
C014 C 0.5508(8) 0.0972(2) 0.10328(15) 0.0235(7) Uani 1 1 d . .
C015 C 1.0843(8) -0.22628(19) 0.14491(14) 0.0214(7) Uani 1 1 d . .
C016 C 1.1431(8) -0.1379(2) 0.12807(15) 0.0247(7) Uani 1 1 d . .
C017 C 0.5741(8) 0.3248(2) 0.04792(16) 0.0268(7) Uani 1 1 d . .
H017 H 0.6595 0.3579 0.0133 0.032 Uiso 1 1 calc R U
C019 C 1.1547(8) -0.3449(2) 0.21666(15) 0.0247(7) Uani 1 1 d . .
H019 H 1.2406 -0.3678 0.2561 0.030 Uiso 1 1 calc R U
C020 C 0.3257(8) 0.2290(2) 0.14863(15) 0.0240(7) Uani 1 1 d . .
H020 H 0.2382 0.1961 0.1831 0.029 Uiso 1 1 calc R U
N1 N 0.9260(8) -0.48190(18) 0.18681(17) 0.0332(8) Uani 1 1 d . .
N2 N 0.7035(8) 0.05761(17) 0.05494(13) 0.0330(7) Uani 1 1 d . .
H2A H 0.7408 0.0031 0.0573 0.040 Uiso 1 1 calc R U
H2B H 0.7673 0.0859 0.0205 0.040 Uiso 1 1 calc R U
O1 O 0.4582(7) 0.05853(14) 0.15249(11) 0.0322(6) Uani 1 1 d . .
O2 O 1.0560(7) -0.10739(14) 0.07623(11) 0.0318(6) Uani 1 1 d . .
O3 O 0.3651(7) 0.44807(14) 0.09691(13) 0.0363(7) Uani 1 1 d . .
H3 H 0.2232 0.4629 0.1248 0.054 Uiso 1 1 calc R U
O4 O 1.3001(7) -0.09439(14) 0.17379(11) 0.0359(7) Uani 1 1 d . .
H4 H 1.3254 -0.0444 0.1614 0.054 Uiso 1 1 calc R U
H1A H 0.717(11) -0.509(3) 0.162(2) 0.051(12) Uiso 1 1 d . .
H1B H 0.946(11) -0.492(3) 0.224(2) 0.039(12) Uiso 1 1 d . .

loop_
_atom_site_aniso_label
_atom_site_aniso_U_11
_atom_site_aniso_U_22
_atom_site_aniso_U_33
_atom_site_aniso_U_23
_atom_site_aniso_U_13
_atom_site_aniso_U_12
C005 0.0281(16) 0.0249(17) 0.0167(15) 0.0013(12) -0.0015(13) -0.0007(13)
C007 0.0248(16) 0.0167(15) 0.0278(17) 0.0020(12) 0.0054(13) 0.0013(12)
C008 0.0281(16) 0.0221(16) 0.0227(16) -0.0025(13) -0.0009(13) -0.0009(13)
C009 0.0286(16) 0.0164(15) 0.0309(18) 0.0017(13) -0.0082(14) -0.0024(13)
C010 0.0303(16) 0.0225(16) 0.0228(16) -0.0026(13) 0.0014(13) -0.0003(13)
C011 0.0282(16) 0.0166(16) 0.0179(15) -0.0026(11) -0.0063(13) -0.0020(12)
C012 0.0301(16) 0.0256(16) 0.0180(15) -0.0015(12) -0.0022(13) -0.0005(13)
C013 0.0303(17) 0.0239(17) 0.0251(18) -0.0042(13) -0.0027(14) 0.0029(13)
C014 0.0299(17) 0.0217(17) 0.0188(16) -0.0019(12) -0.0045(13) -0.0016(13)
C015 0.0265(16) 0.0178(15) 0.0201(15) -0.0010(12) 0.0048(13) 0.0006(12)
C016 0.0335(17) 0.0209(16) 0.0196(16) -0.0014(12) 0.0044(14) 0.0020(13)
C017 0.0316(17) 0.0242(16) 0.0246(17) 0.0043(13) -0.0029(14) -0.0027(14)
C019 0.0305(16) 0.0232(16) 0.0205(16) 0.0021(13) 0.0000(13) 0.0019(13)
C020 0.0292(16) 0.0211(16) 0.0216(16) 0.0004(12) -0.0033(13) -0.0027(13)
N1 0.0468(19) 0.0181(15) 0.0345(19) 0.0042(13) -0.0009(16) 0.0007(13)
N2 0.057(2) 0.0183(14) 0.0235(15) -0.0003(11) 0.0002(14) 0.0064(13)
O1 0.0557(16) 0.0184(12) 0.0225(13) 0.0004(9) 0.0013(11) -0.0049(11)
O2 0.0521(15) 0.0210(12) 0.0223(12) 0.0044(9) -0.0031(11) 0.0057(11)
O3 0.0478(15) 0.0161(12) 0.0450(16) 0.0003(10) 0.0020(12) 0.0035(10)
O4 0.0605(17) 0.0189(12) 0.0282(14) 0.0028(9) -0.0075(12) -0.0095(11)

loop_
_atom_type_symbol
_atom_type_description
_atom_type_scat_dispersion_real
_atom_type_scat_dispersion_imag
_atom_type_scat_source
C C 0.0033 0.0016 'International Tables Vol C Tables 4.2.6.8 and 6.1.1.4'
H H 0.0000 0.0000 'International Tables Vol C Tables 4.2.6.8 and 6.1.1.4'
N N 0.0061 0.0033 'International Tables Vol C Tables 4.2.6.8 and 6.1.1.4'
O O 0.0106 0.0060 'International Tables Vol C Tables 4.2.6.8 and 6.1.1.4'

loop_
_geom_angle_atom_site_label_1
_geom_angle_atom_site_label_2
_geom_angle_atom_site_label_3
_geom_angle
C010 C005 C015 121.5(3)
C010 C005 H005 119.3
C015 C005 H005 119.3
C010 C007 C019 119.7(3)
C010 C007 N1 119.6(3)
C019 C007 N1 120.7(3)
C019 C008 C015 120.9(3)
C019 C008 H008 119.6
C015 C008 H008 119.6
O3 C009 C013 121.9(3)
O3 C009 C017 117.8(3)
C013 C009 C017 120.2(3)
C005 C010 C007 119.6(3)
C005 C010 H010 120.2
C007 C010 H010 120.2
C012 C011 C020 118.2(3)
C012 C011 C014 124.0(3)
C020 C011 C014 117.8(3)
C017 C012 C011 121.0(3)
C017 C012 H012 119.5
C011 C012 H012 119.5
C020 C013 C009 119.4(3)
C020 C013 H013 120.3
C009 C013 H013 120.3
O1 C014 N2 121.2(3)
O1 C014 C011 120.0(3)
N2 C014 C011 118.8(3)
C008 C015 C005 118.2(3)
C008 C015 C016 121.9(3)
C005 C015 C016 119.9(3)
O2 C016 O4 123.0(3)
O2 C016 C015 123.0(3)
O4 C016 C015 114.0(3)
C012 C017 C009 119.7(3)
C012 C017 H017 120.2
C009 C017 H017 120.2
C008 C019 C007 120.1(3)
C008 C019 H019 119.9
C007 C019 H019 119.9
C013 C020 C011 121.4(3)
C013 C020 H020 119.3
C011 C020 H020 119.3
C007 N1 H1A 114(2)
C007 N1 H1B 112(3)
H1A N1 H1B 117(4)
C014 N2 H2A 120.0
C014 N2 H2B 120.0
H2A N2 H2B 120.0
C009 O3 H3 109.5
C016 O4 H4 109.5

loop_
_geom_bond_atom_site_label_1
_geom_bond_atom_site_label_2
_geom_bond_distance
C005 C010 1.378(5)
C005 C015 1.397(4)
C005 H005 0.9500
C007 C010 1.390(5)
C007 C019 1.393(5)
C007 N1 1.406(5)
C008 C019 1.380(5)
C008 C015 1.391(5)
C008 H008 0.9500
C009 O3 1.359(4)
C009 C013 1.384(5)
C009 C017 1.391(5)
C010 H010 0.9500
C011 C012 1.392(5)
C011 C020 1.393(5)
C011 C014 1.482(5)
C012 C017 1.377(5)
C012 H012 0.9500
C013 C020 1.378(5)
C013 H013 0.9500
C014 O1 1.244(4)
C014 N2 1.327(4)
C015 C016 1.465(5)
C016 O2 1.221(4)
C016 O4 1.319(4)
C017 H017 0.9500
C019 H019 0.9500
C020 H020 0.9500
N1 H1A 1.05(4)
N1 H1B 0.78(4)
N2 H2A 0.8800
N2 H2B 0.8800
O3 H3 0.8400
O4 H4 0.8400

loop_
_geom_hbond_atom_site_label_D
_geom_hbond_atom_site_label_H
_geom_hbond_atom_site_label_A
_geom_hbond_distance_DH
_geom_hbond_distance_HA
_geom_hbond_distance_DA
_geom_hbond_angle_DHA
_geom_hbond_site_symmetry_A
C019 H019 O1 0.95 2.51 3.448(5) 169.8 2_745
N1 H1A O3 1.05(4) 2.04(5) 3.079(5) 167(4) 1_545
N2 H2A O2 0.88 2.18 2.996(5) 153.6 .
N2 H2B O2 0.88 2.15 2.982(5) 158.4 3_755
O3 H3 N1 0.84 1.95 2.779(5) 169.5 1_465
O4 H4 O1 0.84 1.73 2.546(4) 164.5 1_655
C019 H019 O1 0.95 2.51 3.448(5) 169.8 2_745
N2 H2A O2 0.88 2.18 2.996(5) 153.6 .
N2 H2B O2 0.88 2.15 2.982(5) 158.4 3_755
O3 H3 N1 0.84 1.95 2.779(5) 169.5 1_465
O4 H4 O1 0.84 1.73 2.546(4) 164.5 1_655

loop_
_geom_torsion_atom_site_label_1
_geom_torsion_atom_site_label_2
_geom_torsion_atom_site_label_3
_geom_torsion_atom_site_label_4
_geom_torsion
C015 C005 C010 C007 0.2(5)
C019 C007 C010 C005 -1.2(5)
N1 C007 C010 C005 -178.6(3)
C020 C011 C012 C017 0.5(5)
C014 C011 C012 C017 -177.3(3)
O3 C009 C013 C020 -179.6(3)
C017 C009 C013 C020 -0.8(5)
C012 C011 C014 O1 174.1(3)
C020 C011 C014 O1 -3.8(5)
C012 C011 C014 N2 -4.6(5)
C020 C011 C014 N2 177.5(3)
C019 C008 C015 C005 -1.0(5)
C019 C008 C015 C016 -178.9(3)
C010 C005 C015 C008 0.8(5)
C010 C005 C015 C016 178.8(3)
C008 C015 C016 O2 175.1(3)
C005 C015 C016 O2 -2.8(5)
C008 C015 C016 O4 -4.5(4)
C005 C015 C016 O4 177.6(3)
C011 C012 C017 C009 -0.3(5)
O3 C009 C017 C012 179.3(3)
C013 C009 C017 C012 0.5(5)
C015 C008 C019 C007 0.1(5)
C010 C007 C019 C008 1.0(5)
N1 C007 C019 C008 178.4(3)
C009 C013 C020 C011 1.0(5)
C012 C011 C020 C013 -0.8(5)
C014 C011 C020 C013 177.1(3)
